data_2101677
loop_
_publ_author_name
'Schofield, P. F.'
'Knight, K. S.'
'Redfern, S. A. T.'
'Cressey, G.'

_publ_section_title
;
 Distortion Characteristics Across the Structural Phase Transition in
 (Cu~1{-~<i>x</i>}Zn~<i>x~</i>)WO~4~
;
_journal_issue 1
_journal_name_full 'Acta Crystallographica Section B'
_journal_page_first 102
_journal_page_last 112
_journal_paper_doi 10.1107/S0108768196010403
_journal_volume 53
_journal_year 1997
_chemical_formula_sum 'Cu0.2 O4 W Zn0.8'
_space_group_IT_number 13
_symmetry_cell_setting monoclinic
_symmetry_space_group_name_Hall '-P 2yc'
_symmetry_space_group_name_H-M 'P 1 2/c 1'
_cell_angle_alpha 90
_cell_angle_beta 91.0026(9)
_cell_angle_gamma 90
_cell_formula_units_Z 2
_cell_length_a 4.68502(5)
_cell_length_b 5.73194(7)
_cell_length_c 4.91560(5)
_cell_volume 131.985(3)
_diffrn_radiation_probe neutron
_diffrn_radiation_type neutron
_diffrn_radiation_wavelength 1.227
_cod_data_source_file ha0150.cif
_cod_data_source_block 80
_cod_original_sg_symbol_H-M 'P 2/c'
_cod_original_formula_sum 'Cu0.20 O4 W1 Zn0.80'
_cod_database_code 2101677

loop_
_symmetry_equiv_pos_as_xyz
x,y,z
-x,-y,-z
x,-y,1/2+z
-x,+y,-1/2-z

loop_
_atom_site_label
_atom_site_fract_x
_atom_site_fract_y
_atom_site_fract_z
Zn 0.5 0.6808(5) 0.25
W 0.0 0.1811(6) 0.25
O1 0.2564(6) 0.3779(4) 0.4035(5)
O2 0.2156(4) 0.8949(4) 0.4374(4)

loop_
_geom_bond_atom_site_label_1
_geom_bond_atom_site_label_2
_geom_bond_site_symmetry_2
_geom_bond_distance
_geom_bond_publ_flag
Zn O2 . 2.043(2) no
Zn O1 . 2.217(3) no
Zn O1 2_666 2.061(6) no
W O2 . 2.128(3) no
W O2 2_566 1.9040(10) no
W O1 . 1.804(3) no
